data_7218016
loop_
_publ_author_name
'Banerjee, Subarna'
'Rajakannu, Palanisamy'
'Butcher, Raymond J.'
'Murugavel, Ramaswamy'

_publ_section_title
;
 Auxiliary ligand-aided tuning of aggregation of transition metal
 benzoates: isolation of four different types of coordination polymers
;
_journal_issue 36
_journal_name_full CrystEngComm
_journal_page_first 8429
_journal_paper_doi 10.1039/C4CE01043D
_journal_volume 16
_journal_year 2014
_chemical_formula_moiety 'C32 H32 Cu N2 O5'
_chemical_formula_sum 'C32 H32 Cu N2 O5'
_chemical_formula_weight 588.14
_chemical_name_systematic
;
 ?
;
_space_group_IT_number 80
_symmetry_cell_setting tetragonal
_symmetry_space_group_name_Hall 'I 4bw'
_symmetry_space_group_name_H-M 'I 41'
_atom_sites_solution_hydrogens geom
_atom_sites_solution_primary direct
_atom_sites_solution_secondary difmap
_audit_creation_method SHELXL-97
_cell_angle_alpha 90.00
_cell_angle_beta 90.00
_cell_angle_gamma 90.00
_cell_formula_units_Z 8
_cell_length_a 20.5720(8)
_cell_length_b 20.5720(14)
_cell_length_c 13.725(2)
_cell_measurement_reflns_used 2837
_cell_measurement_temperature 293(2)
_cell_measurement_theta_max 24.98
_cell_measurement_theta_min 1.40
_cell_volume 5808.5(10)
_computing_structure_refinement 'SHELXL-97 (Sheldrick, 1997)'
_diffrn_ambient_temperature 293(2)
_diffrn_measured_fraction_theta_full 1.000
_diffrn_measured_fraction_theta_max 1.000
_diffrn_measurement_device 'STOE AED2 four circle diffractometer'
_diffrn_measurement_method 'profile fitted theta omega scans'
_diffrn_radiation_monochromator graphite
_diffrn_radiation_source 'fine-focus sealed tube'
_diffrn_radiation_type MoK\a
_diffrn_radiation_wavelength 0.71073
_diffrn_reflns_av_R_equivalents 0.0230
_diffrn_reflns_av_sigmaI/netI 0.0731
_diffrn_reflns_limit_h_max 24
_diffrn_reflns_limit_h_min 0
_diffrn_reflns_limit_k_max 0
_diffrn_reflns_limit_k_min -24
_diffrn_reflns_limit_l_max 16
_diffrn_reflns_limit_l_min 0
_diffrn_reflns_number 2837
_diffrn_reflns_theta_full 24.98
_diffrn_reflns_theta_max 24.98
_diffrn_reflns_theta_min 1.40
_exptl_absorpt_coefficient_mu 0.795
_exptl_absorpt_correction_type none
_exptl_crystal_colour blue
_exptl_crystal_density_diffrn 1.345
_exptl_crystal_density_method 'not measured'
_exptl_crystal_description Prism
_exptl_crystal_F_000 2456
_exptl_crystal_size_max 0.35
_exptl_crystal_size_mid 0.2
_exptl_crystal_size_min 0.15
_refine_diff_density_max 0.292
_refine_diff_density_min -0.328
_refine_diff_density_rms 0.053
_refine_ls_abs_structure_details 'Flack H D (1983), Acta Cryst. A39, 876-881'
_refine_ls_abs_structure_Flack -0.02(2)
_refine_ls_extinction_method none
_refine_ls_goodness_of_fit_ref 1.023
_refine_ls_hydrogen_treatment mixed
_refine_ls_matrix_type full
_refine_ls_number_parameters 377
_refine_ls_number_reflns 2679
_refine_ls_number_restraints 2
_refine_ls_restrained_S_all 1.022
_refine_ls_R_factor_all 0.1035
_refine_ls_R_factor_gt 0.0432
_refine_ls_shift/su_max 0.000
_refine_ls_shift/su_mean 0.000
_refine_ls_structure_factor_coef Fsqd
_refine_ls_weighting_details 'calc w=1/[\s^2^(Fo^2^)+(0.0508P)^2^+2.2694P] where P=(Fo^2^+2Fc^2^)/3'
_refine_ls_weighting_scheme calc
_refine_ls_wR_factor_gt 0.0910
_refine_ls_wR_factor_ref 0.1063
_reflns_number_gt 1871
_reflns_number_total 2679
_reflns_threshold_expression >2sigma(I)
_cod_duplicate_entry 7217057
_cod_data_source_file c4ce01043d3.cif
_cod_data_source_block rm116b
_cod_original_sg_symbol_Hall 'I 4bw '
_cod_original_sg_symbol_H-M 'I 41 '
_cod_database_code 7218016

loop_
_symmetry_equiv_pos_as_xyz
'x, y, z'
'-x, -y, z'
'-y, x+1/2, z+1/4'
'y, -x+1/2, z+1/4'
'x+1/2, y+1/2, z+1/2'
'-x+1/2, -y+1/2, z+1/2'
'-y+1/2, x+1, z+3/4'
'y+1/2, -x+1, z+3/4'

loop_
_atom_site_label
_atom_site_type_symbol
_atom_site_fract_x
_atom_site_fract_y
_atom_site_fract_z
_atom_site_U_iso_or_equiv
_atom_site_adp_type
_atom_site_occupancy
_atom_site_symmetry_multiplicity
_atom_site_calc_flag
_atom_site_refinement_flags
C1 C 0.4198(4) 0.1653(4) 0.9873(6) 0.068(2) Uani 1 1 d .
C2 C 0.4680(5) 0.1446(6) 1.0642(9) 0.094(3) Uani 1 1 d .
C3 C 0.5328(5) 0.1669(8) 1.0523(13) 0.144(7) Uani 1 1 d .
C4 C 0.5771(8) 0.1444(12) 1.1276(14) 0.198(14) Uani 1 1 d .
H4 H 0.613(7) 0.155(3) 1.1250(16) 0.238 Uiso 1 1 calc R
C5 C 0.5583(12) 0.1055(13) 1.2017(15) 0.205(15) Uani 1 1 d .
C6 C 0.4959(9) 0.0875(7) 1.2116(10) 0.162(8) Uani 1 1 d .
H6 H 0.4830 0.0630 1.2652 0.195 Uiso 1 1 calc R
C7 C 0.4496(7) 0.1060(6) 1.1396(11) 0.116(5) Uani 1 1 d .
C8 C 0.5530(6) 0.2076(9) 0.9697(14) 0.180(9) Uani 1 1 d .
H8A H 0.5986 0.2168 0.9748 0.270 Uiso 1 1 calc R
H8B H 0.5289 0.2475 0.9704 0.270 Uiso 1 1 calc R
H8C H 0.5446 0.1849 0.9098 0.270 Uiso 1 1 calc R
C9 C 0.6111(8) 0.0824(9) 1.2770(13) 0.320(17) Uani 1 1 d .
H9A H 0.5910 0.0557 1.3258 0.481 Uiso 1 1 calc R
H9B H 0.6306 0.1196 1.3074 0.481 Uiso 1 1 calc R
H9C H 0.6439 0.0577 1.2437 0.481 Uiso 1 1 calc R
C10 C 0.3813(7) 0.0843(5) 1.1522(8) 0.128(5) Uani 1 1 d .
H10A H 0.3782 0.0573 1.2091 0.192 Uiso 1 1 calc R
H10B H 0.3680 0.0599 1.0960 0.192 Uiso 1 1 calc R
H10C H 0.3536 0.1215 1.1597 0.192 Uiso 1 1 calc R
C11 C 0.4437(3) 0.2171(3) 0.6669(5) 0.0494(17) Uani 1 1 d .
C12 C 0.5008(3) 0.2264(3) 0.5975(5) 0.0458(17) Uani 1 1 d .
C13 C 0.5014(3) 0.1952(3) 0.5080(6) 0.0522(18) Uani 1 1 d .
C14 C 0.5536(4) 0.2046(4) 0.4473(7) 0.068(2) Uani 1 1 d .
H14 H 0.5531(4) 0.1868(18) 0.389(6) 0.081 Uiso 1 1 calc R
C15 C 0.6068(4) 0.2410(4) 0.4748(8) 0.075(3) Uani 1 1 d .
C16 C 0.6063(4) 0.2701(4) 0.5640(9) 0.077(3) Uani 1 1 d .
H16 H 0.639(3) 0.292(2) 0.581(2) 0.092 Uiso 1 1 calc R
C17 C 0.5540(4) 0.2644(4) 0.6272(6) 0.064(2) Uani 1 1 d .
C18 C 0.4467(4) 0.1507(4) 0.4784(6) 0.063(2) Uani 1 1 d .
H18A H 0.4144 0.1499 0.5288 0.094 Uiso 1 1 calc R
H18B H 0.4634 0.1076 0.4684 0.094 Uiso 1 1 calc R
H18C H 0.4276 0.1663 0.4190 0.094 Uiso 1 1 calc R
C19 C 0.6653(4) 0.2507(5) 0.4054(9) 0.123(4) Uani 1 1 d .
H19A H 0.6580 0.2271 0.3461 0.184 Uiso 1 1 calc R
H19B H 0.7042 0.2350 0.4362 0.184 Uiso 1 1 calc R
H19C H 0.6702 0.2961 0.3910 0.184 Uiso 1 1 calc R
C20 C 0.5539(5) 0.2966(5) 0.7243(8) 0.100(3) Uani 1 1 d .
H20A H 0.5138 0.2873 0.7572 0.150 Uiso 1 1 calc R
H20B H 0.5582 0.3428 0.7158 0.150 Uiso 1 1 calc R
H20C H 0.5897 0.2807 0.7623 0.150 Uiso 1 1 calc R
C21 C 0.2685(4) 0.1686(4) 0.6395(6) 0.058(2) Uani 1 1 d .
H21 H 0.2596(6) 0.210(3) 0.675(2) 0.070 Uiso 1 1 calc R
C22 C 0.2418(4) 0.1602(4) 0.5455(6) 0.068(3) Uani 1 1 d .
H22 H 0.220(2) 0.186(3) 0.523(2) 0.082 Uiso 1 1 calc R
C23 C 0.2563(4) 0.1045(5) 0.4952(6) 0.073(3) Uani 1 1 d .
H23 H 0.2428(16) 0.0996(8) 0.443(6) 0.087 Uiso 1 1 calc R
C24 C 0.2950(4) 0.0571(4) 0.5366(5) 0.059(2) Uani 1 1 d .
C25 C 0.3183(3) 0.0686(3) 0.6312(5) 0.0504(18) Uani 1 1 d .
C26 C 0.3144(4) -0.0029(4) 0.4912(7) 0.076(3) Uani 1 1 d .
H26 H 0.3013(16) -0.0107(9) 0.435(7) 0.092 Uiso 1 1 calc R
C27 C 0.3525(5) -0.0468(5) 0.5354(7) 0.082(3) Uani 1 1 d .
H27 H 0.3637(11) -0.091(4) 0.499(3) 0.099 Uiso 1 1 calc R
C28 C 0.3781(4) -0.0350(4) 0.6303(7) 0.063(2) Uani 1 1 d .
C29 C 0.3595(3) 0.0225(3) 0.6784(5) 0.0482(17) Uani 1 1 d .
C30 C 0.4191(4) -0.0762(4) 0.6808(8) 0.073(3) Uani 1 1 d .
H30 H 0.4341(13) -0.117(3) 0.649(3) 0.088 Uiso 1 1 calc R
C31 C 0.4395(4) -0.0623(4) 0.7733(7) 0.068(3) Uani 1 1 d .
H31 H 0.467(2) -0.092(2) 0.808(3) 0.082 Uiso 1 1 calc R
C32 C 0.4184(3) -0.0039(3) 0.8157(7) 0.0592(18) Uani 1 1 d .
H32 H 0.4326(12) 0.0066(9) 0.881(5) 0.071 Uiso 1 1 calc R
N1 N 0.3045(3) 0.1240(3) 0.6818(4) 0.0442(13) Uani 1 1 d .
N2 N 0.3796(2) 0.0378(3) 0.7691(4) 0.0478(14) Uani 1 1 d .
O1 O 0.4078(2) 0.1222(2) 0.9240(4) 0.0628(14) Uani 1 1 d .
O2 O 0.3945(3) 0.2198(3) 0.9916(4) 0.0812(18) Uani 1 1 d .
O3 O 0.4448(2) 0.1672(2) 0.7184(4) 0.0605(13) Uani 1 1 d .
O4 O 0.3997(2) 0.2605(2) 0.6672(4) 0.0544(12) Uani 1 1 d .
O5 O 0.3294(2) 0.2227(2) 0.8267(4) 0.0498(12) Uani 1 1 d D
H5B H 0.3466 0.2367 0.8763 0.075 Uiso 1 1 calc R
Cu1 Cu 0.35257(4) 0.12873(4) 0.80940(7) 0.0487(2) Uani 1 1 d .
H5A H 0.352(4) 0.238(4) 0.786(5) 0.09(4) Uiso 1 1 d D

loop_
_atom_site_aniso_label
_atom_site_aniso_U_11
_atom_site_aniso_U_22
_atom_site_aniso_U_33
_atom_site_aniso_U_23
_atom_site_aniso_U_13
_atom_site_aniso_U_12
C1 0.058(5) 0.090(6) 0.055(5) -0.028(5) -0.011(4) 0.006(5)
C2 0.080(7) 0.120(8) 0.081(7) -0.060(7) -0.042(7) 0.049(6)
C3 0.062(7) 0.221(16) 0.148(12) -0.138(13) -0.037(9) 0.046(8)
C4 0.077(9) 0.31(3) 0.21(2) -0.21(2) -0.058(14) 0.071(14)
C5 0.17(2) 0.25(3) 0.19(2) -0.17(2) -0.121(19) 0.16(2)
C6 0.224(17) 0.163(12) 0.100(10) -0.070(9) -0.099(12) 0.127(13)
C7 0.131(10) 0.107(9) 0.109(10) -0.045(8) -0.080(9) 0.065(8)
C8 0.101(11) 0.25(2) 0.190(19) -0.121(16) 0.028(12) -0.042(11)
C9 0.29(2) 0.38(2) 0.30(3) -0.25(2) -0.25(2) 0.28(2)
C10 0.201(14) 0.092(8) 0.090(8) 0.016(7) -0.053(10) 0.025(9)
C11 0.054(4) 0.039(4) 0.054(5) -0.008(4) 0.000(4) -0.004(3)
C12 0.044(4) 0.036(4) 0.057(4) -0.002(3) 0.009(3) 0.007(3)
C13 0.046(4) 0.047(4) 0.063(5) 0.007(4) 0.011(4) 0.010(3)
C14 0.076(6) 0.058(5) 0.069(5) 0.012(4) 0.024(5) 0.010(4)
C15 0.059(5) 0.054(5) 0.112(8) 0.018(6) 0.028(5) 0.003(4)
C16 0.051(5) 0.055(5) 0.125(9) 0.013(7) -0.002(6) -0.003(4)
C17 0.056(5) 0.056(5) 0.081(6) 0.003(4) -0.006(4) -0.005(4)
C18 0.071(5) 0.063(5) 0.053(5) -0.007(4) 0.000(4) -0.002(4)
C19 0.084(7) 0.114(8) 0.170(12) 0.045(8) 0.070(8) 0.009(6)
C20 0.090(7) 0.111(8) 0.100(8) -0.027(7) -0.009(6) -0.026(6)
C21 0.058(5) 0.059(5) 0.059(5) 0.005(4) -0.007(4) -0.001(4)
C22 0.057(5) 0.081(6) 0.066(6) 0.011(5) -0.020(4) -0.006(4)
C23 0.079(6) 0.091(7) 0.049(5) -0.002(5) -0.014(5) -0.030(5)
C24 0.060(5) 0.068(5) 0.048(5) -0.017(4) 0.000(4) -0.013(4)
C25 0.041(4) 0.052(4) 0.058(5) -0.013(4) 0.001(3) -0.010(3)
C26 0.089(7) 0.086(7) 0.054(5) -0.030(5) -0.004(5) -0.013(5)
C27 0.089(7) 0.083(7) 0.074(7) -0.039(6) 0.015(5) -0.009(5)
C28 0.056(5) 0.051(5) 0.081(6) -0.020(4) 0.020(4) -0.010(4)
C29 0.042(4) 0.052(4) 0.051(4) -0.014(4) 0.006(3) -0.010(3)
C30 0.054(5) 0.060(5) 0.106(8) -0.025(5) 0.022(5) 0.007(4)
C31 0.047(5) 0.056(5) 0.101(8) -0.006(5) -0.007(5) 0.016(4)
C32 0.041(4) 0.057(4) 0.079(5) -0.011(5) -0.001(4) 0.004(3)
N1 0.046(3) 0.045(3) 0.041(3) -0.008(3) -0.006(3) -0.004(3)
N2 0.035(3) 0.050(3) 0.059(4) -0.013(3) 0.002(3) 0.003(3)
O1 0.058(3) 0.065(3) 0.066(4) -0.023(3) -0.023(3) 0.009(2)
O2 0.105(5) 0.078(4) 0.061(4) -0.036(3) -0.029(3) 0.026(4)
O3 0.052(3) 0.062(3) 0.068(3) 0.010(3) 0.008(3) 0.008(3)
O4 0.053(3) 0.048(3) 0.062(3) -0.002(3) 0.007(3) 0.009(2)
O5 0.049(3) 0.051(3) 0.049(4) -0.017(3) 0.000(3) 0.000(2)
Cu1 0.0494(5) 0.0467(5) 0.0500(4) -0.0140(5) -0.0112(4) 0.0048(4)

loop_
_atom_type_symbol
_atom_type_description
_atom_type_scat_dispersion_real
_atom_type_scat_dispersion_imag
_atom_type_scat_source
C C 0.0033 0.0016 'International Tables Vol C Tables 4.2.6.8 and 6.1.1.4'
H H 0.0000 0.0000 'International Tables Vol C Tables 4.2.6.8 and 6.1.1.4'
N N 0.0061 0.0033 'International Tables Vol C Tables 4.2.6.8 and 6.1.1.4'
O O 0.0106 0.0060 'International Tables Vol C Tables 4.2.6.8 and 6.1.1.4'
Cu Cu 0.3201 1.2651 'International Tables Vol C Tables 4.2.6.8 and 6.1.1.4'

loop_
_geom_angle_atom_site_label_1
_geom_angle_atom_site_label_2
_geom_angle_atom_site_label_3
_geom_angle
O2 C1 O1 125.9(7)
O2 C1 C2 119.9(7)
O1 C1 C2 114.2(7)
C7 C2 C3 122.6(13)
C7 C2 C1 121.0(10)
C3 C2 C1 116.4(13)
C2 C3 C4 113.9(18)
C2 C3 C8 122.6(13)
C4 C3 C8 123.5(15)
C5 C4 C3 123(2)
C5 C4 H4 118.5
C3 C4 H4 118.5
C6 C5 C4 121(2)
C6 C5 C9 121(2)
C4 C5 C9 118(3)
C5 C6 C7 119.6(19)
C5 C6 H6 120.2
C7 C6 H6 120.2
C2 C7 C6 120.0(15)
C2 C7 C10 121.9(9)
C6 C7 C10 118.1(16)
C3 C8 H8A 109.5
C3 C8 H8B 109.5
H8A C8 H8B 109.5
C3 C8 H8C 109.5
H8A C8 H8C 109.5
H8B C8 H8C 109.5
C5 C9 H9A 109.5
C5 C9 H9B 109.5
H9A C9 H9B 109.5
C5 C9 H9C 109.5
H9A C9 H9C 109.5
H9B C9 H9C 109.5
C7 C10 H10A 109.5
C7 C10 H10B 109.5
H10A C10 H10B 109.5
C7 C10 H10C 109.5
H10A C10 H10C 109.5
H10B C10 H10C 109.5
O3 C11 O4 126.0(7)
O3 C11 C12 116.4(6)
O4 C11 C12 117.6(6)
C13 C12 C17 120.4(7)
C13 C12 C11 120.2(6)
C17 C12 C11 119.3(6)
C14 C13 C12 118.7(7)
C14 C13 C18 120.4(7)
C12 C13 C18 120.9(6)
C13 C14 C15 122.1(9)
C13 C14 H14 119.0
C15 C14 H14 119.0
C16 C15 C14 118.6(8)
C16 C15 C19 120.1(9)
C14 C15 C19 121.3(10)
C15 C16 C17 122.0(8)
C15 C16 H16 119.0
C17 C16 H16 119.0
C16 C17 C12 118.1(8)
C16 C17 C20 121.5(8)
C12 C17 C20 120.4(7)
C13 C18 H18A 109.5
C13 C18 H18B 109.5
H18A C18 H18B 109.5
C13 C18 H18C 109.5
H18A C18 H18C 109.5
H18B C18 H18C 109.5
C15 C19 H19A 109.5
C15 C19 H19B 109.5
H19A C19 H19B 109.5
C15 C19 H19C 109.5
H19A C19 H19C 109.5
H19B C19 H19C 109.5
C17 C20 H20A 109.5
C17 C20 H20B 109.5
H20A C20 H20B 109.5
C17 C20 H20C 109.5
H20A C20 H20C 109.5
H20B C20 H20C 109.5
N1 C21 C22 122.5(8)
N1 C21 H21 118.8
C22 C21 H21 118.8
C23 C22 C21 118.5(8)
C23 C22 H22 120.7
C21 C22 H22 120.7
C22 C23 C24 120.6(8)
C22 C23 H23 119.7
C24 C23 H23 119.7
C23 C24 C25 117.2(7)
C23 C24 C26 126.0(8)
C25 C24 C26 116.8(8)
N1 C25 C24 122.7(7)
N1 C25 C29 116.5(6)
C24 C25 C29 120.7(7)
C27 C26 C24 122.9(8)
C27 C26 H26 118.5
C24 C26 H26 118.5
C26 C27 C28 120.9(9)
C26 C27 H27 119.5
C28 C27 H27 119.5
C30 C28 C29 116.4(8)
C30 C28 C27 125.4(8)
C29 C28 C27 118.2(9)
N2 C29 C28 123.1(7)
N2 C29 C25 116.5(6)
C28 C29 C25 120.4(7)
C31 C30 C28 121.7(8)
C31 C30 H30 119.1
C28 C30 H30 119.1
C30 C31 C32 117.9(8)
C30 C31 H31 121.0
C32 C31 H31 121.0
N2 C32 C31 122.5(9)
N2 C32 H32 118.8
C31 C32 H32 118.8
C21 N1 C25 118.4(6)
C21 N1 Cu1 128.9(5)
C25 N1 Cu1 112.4(5)
C32 N2 C29 118.3(6)
C32 N2 Cu1 128.8(5)
C29 N2 Cu1 112.5(5)
C1 O1 Cu1 128.3(5)
C11 O3 Cu1 123.5(4)
Cu1 O5 H5B 109.5
Cu1 O5 H5A 99(6)
H5B O5 H5A 100.6
O1 Cu1 O5 96.3(2)
O1 Cu1 N1 170.7(2)
O5 Cu1 N1 91.9(2)
O1 Cu1 N2 89.8(2)
O5 Cu1 N2 170.6(2)
N1 Cu1 N2 81.5(2)
O1 Cu1 O3 88.9(2)
O5 Cu1 O3 86.0(2)
N1 Cu1 O3 87.3(2)
N2 Cu1 O3 86.9(2)

loop_
_geom_bond_atom_site_label_1
_geom_bond_atom_site_label_2
_geom_bond_distance
C1 O2 1.238(9)
C1 O1 1.265(9)
C1 C2 1.510(12)
C2 C7 1.357(18)
C2 C3 1.419(17)
C3 C4 1.45(2)
C3 C8 1.47(2)
C4 C5 1.35(4)
C4 H4 0.7730
C5 C6 1.34(3)
C5 C9 1.57(2)
C6 C7 1.426(15)
C6 H6 0.9300
C7 C10 1.484(18)
C8 H8A 0.9600
C8 H8B 0.9600
C8 H8C 0.9600
C9 H9A 0.9600
C9 H9B 0.9600
C9 H9C 0.9600
C10 H10A 0.9600
C10 H10B 0.9600
C10 H10C 0.9600
C11 O3 1.247(8)
C11 O4 1.271(8)
C11 C12 1.523(10)
C12 C13 1.386(10)
C12 C17 1.405(10)
C13 C14 1.372(10)
C13 C18 1.506(10)
C14 C15 1.378(12)
C14 H14 0.8759
C15 C16 1.363(14)
C15 C19 1.548(12)
C16 C17 1.387(12)
C16 H16 0.8442
C17 C20 1.488(12)
C18 H18A 0.9600
C18 H18B 0.9600
C18 H18C 0.9600
C19 H19A 0.9600
C19 H19B 0.9600
C19 H19C 0.9600
C20 H20A 0.9600
C20 H20B 0.9600
C20 H20C 0.9600
C21 N1 1.314(8)
C21 C22 1.412(11)
C21 H21 0.9981
C22 C23 1.370(11)
C22 H22 0.7670
C23 C24 1.381(11)
C23 H23 0.7731
C24 C25 1.403(10)
C24 C26 1.439(10)
C25 N1 1.364(8)
C25 C29 1.428(10)
C26 C27 1.341(12)
C26 H26 0.8348
C27 C28 1.425(12)
C27 H27 1.0603
C28 C30 1.382(12)
C28 C29 1.407(10)
C29 N2 1.349(9)
C30 C31 1.367(12)
C30 H30 0.9978
C31 C32 1.404(10)
C31 H31 0.9574
C32 N2 1.335(9)
C32 H32 0.9672
N1 Cu1 2.014(5)
N2 Cu1 2.027(5)
O1 Cu1 1.946(5)
O3 Cu1 2.406(5)
O5 Cu1 2.005(5)
O5 H5B 0.8200
O5 H5A 0.80(2)

loop_
_geom_torsion_atom_site_label_1
_geom_torsion_atom_site_label_2
_geom_torsion_atom_site_label_3
_geom_torsion_atom_site_label_4
_geom_torsion
O2 C1 C2 C7 99.3(13)
O1 C1 C2 C7 -78.7(11)
O2 C1 C2 C3 -81.6(11)
O1 C1 C2 C3 100.4(10)
C7 C2 C3 C4 0.3(16)
C1 C2 C3 C4 -178.9(10)
C7 C2 C3 C8 178.7(12)
C1 C2 C3 C8 -0.4(16)
C2 C3 C4 C5 0(2)
C8 C3 C4 C5 -178.1(18)
C3 C4 C5 C6 -3(3)
C3 C4 C5 C9 178.0(10)
C4 C5 C6 C7 4(3)
C9 C5 C6 C7 -176.5(11)
C3 C2 C7 C6 1.2(16)
C1 C2 C7 C6 -179.6(8)
C3 C2 C7 C10 178.7(9)
C1 C2 C7 C10 -2.2(16)
C5 C6 C7 C2 -3.4(19)
C5 C6 C7 C10 179.0(13)
O3 C11 C12 C13 82.5(8)
O4 C11 C12 C13 -97.5(7)
O3 C11 C12 C17 -94.6(8)
O4 C11 C12 C17 85.4(8)
C17 C12 C13 C14 -2.9(10)
C11 C12 C13 C14 -179.9(6)
C17 C12 C13 C18 175.7(7)
C11 C12 C13 C18 -1.2(10)
C12 C13 C14 C15 3.6(11)
C18 C13 C14 C15 -175.1(7)
C13 C14 C15 C16 -2.0(12)
C13 C14 C15 C19 179.7(7)
C14 C15 C16 C17 -0.3(13)
C19 C15 C16 C17 178.0(7)
C15 C16 C17 C12 0.9(12)
C15 C16 C17 C20 -179.7(8)
C13 C12 C17 C16 0.8(10)
C11 C12 C17 C16 177.8(7)
C13 C12 C17 C20 -178.6(8)
C11 C12 C17 C20 -1.6(11)
N1 C21 C22 C23 -2.8(11)
C21 C22 C23 C24 1.5(11)
C22 C23 C24 C25 0.0(11)
C22 C23 C24 C26 -179.2(7)
C23 C24 C25 N1 -0.4(11)
C26 C24 C25 N1 178.9(7)
C23 C24 C25 C29 -178.8(7)
C26 C24 C25 C29 0.5(10)
C23 C24 C26 C27 179.6(8)
C25 C24 C26 C27 0.3(13)
C24 C26 C27 C28 -2.3(14)
C26 C27 C28 C30 -178.2(9)
C26 C27 C28 C29 3.3(12)
C30 C28 C29 N2 -0.3(10)
C27 C28 C29 N2 178.3(7)
C30 C28 C29 C25 178.8(7)
C27 C28 C29 C25 -2.5(10)
N1 C25 C29 N2 1.3(9)
C24 C25 C29 N2 179.9(6)
N1 C25 C29 C28 -177.8(6)
C24 C25 C29 C28 0.7(10)
C29 C28 C30 C31 1.1(12)
C27 C28 C30 C31 -177.4(8)
C28 C30 C31 C32 -1.1(12)
C30 C31 C32 N2 0.2(12)
C22 C21 N1 C25 2.4(10)
C22 C21 N1 Cu1 174.7(5)
C24 C25 N1 C21 -0.8(10)
C29 C25 N1 C21 177.7(6)
C24 C25 N1 Cu1 -174.3(5)
C29 C25 N1 Cu1 4.2(7)
C31 C32 N2 C29 0.6(10)
C31 C32 N2 Cu1 -171.8(5)
C28 C29 N2 C32 -0.6(10)
C25 C29 N2 C32 -179.7(6)
C28 C29 N2 Cu1 173.0(5)
C25 C29 N2 Cu1 -6.1(7)
O2 C1 O1 Cu1 5.2(13)
C2 C1 O1 Cu1 -176.9(7)
O4 C11 O3 Cu1 12.9(10)
C12 C11 O3 Cu1 -167.1(4)
C1 O1 Cu1 O5 2.9(7)
C1 O1 Cu1 N1 154.5(13)
C1 O1 Cu1 N2 175.7(7)
C1 O1 Cu1 O3 88.8(6)
C21 N1 Cu1 O1 -157.0(13)
C25 N1 Cu1 O1 15.7(17)
C21 N1 Cu1 O5 -5.2(6)
C25 N1 Cu1 O5 167.5(5)
C21 N1 Cu1 N2 -178.4(6)
C25 N1 Cu1 N2 -5.7(4)
C21 N1 Cu1 O3 -91.1(6)
C25 N1 Cu1 O3 81.6(4)
C32 N2 Cu1 O1 2.6(6)
C29 N2 Cu1 O1 -170.2(4)
C32 N2 Cu1 O5 133.3(13)
C29 N2 Cu1 O5 -39.5(15)
C32 N2 Cu1 N1 179.2(6)
C29 N2 Cu1 N1 6.5(4)
C32 N2 Cu1 O3 91.6(6)
C29 N2 Cu1 O3 -81.2(4)
C11 O3 Cu1 O1 -130.0(5)
C11 O3 Cu1 O5 -33.6(5)
C11 O3 Cu1 N1 58.5(6)
C11 O3 Cu1 N2 140.1(6)
